data_7707371
loop_
_publ_author_name
'Xue, Xiang-Xian'
'Ding, Tuo'
'Zhang, Pei'
'Yang, Jian-Hui'
'Liu, Bin'

_publ_section_title
;
 Interlayer hydrogen bonding directed magnetic properties for a different
 number of water-intercalated structural heterometallic phosphates based
 on paddlewheel units
 Ru<sub>2</sub>(PO<sub>4</sub>)<sub>4</sub><sup>6</sup>.
;
_journal_issue 24
_journal_name_full 'Dalton transactions (Cambridge, England : 2003)'
_journal_page_first 8364
_journal_page_last 8371
_journal_paper_doi 10.1039/d1dt00896j
_journal_volume 50
_journal_year 2021
_chemical_formula_moiety 'H24 Mn3 O28 P4 Ru2\"i1/4OE4(H2 O)'
_chemical_formula_sum 'H32 Mn3 O32 P4 Ru2'
_chemical_formula_weight 1035.09
_space_group_crystal_system monoclinic
_space_group_IT_number 14
_space_group_name_Hall '-P 2ybc'
_space_group_name_H-M_alt 'P 1 21/c 1'
_atom_sites_solution_hydrogens difmap
_audit_creation_method SHELXL-2018/3
_audit_update_record
;
2021-05-07 deposited with the CCDC.	2021-05-11 downloaded from the CCDC.
;
_cell_angle_alpha 90
_cell_angle_beta 111.735(7)
_cell_angle_gamma 90
_cell_formula_units_Z 2
_cell_length_a 7.5776(16)
_cell_length_b 9.922(2)
_cell_length_c 19.421(4)
_cell_measurement_reflns_used 5012
_cell_measurement_temperature 296(2)
_cell_measurement_theta_max 26.278
_cell_measurement_theta_min 2.345
_cell_volume 1356.4(5)
_computing_cell_refinement 'Bruker SAINT'
_computing_data_collection 'Bruker APEX2'
_computing_data_reduction 'Bruker SAINT'
_computing_molecular_graphics 'Bruker SHELXTL'
_computing_publication_material 'Bruker SHELXTL'
_computing_structure_refinement 'SHELXL-2018/3 (Sheldrick, 2018)'
_computing_structure_solution 'SHELXS-97 (Sheldrick, 2008)'
_diffrn_ambient_temperature 296(2)
_diffrn_measured_fraction_theta_full 0.987
_diffrn_measured_fraction_theta_max 0.987
_diffrn_measurement_device_type 'CCD area detector'
_diffrn_measurement_method 'phi and omega scans'
_diffrn_radiation_type MoK\a
_diffrn_radiation_wavelength 0.71073
_diffrn_reflns_av_R_equivalents 0.0357
_diffrn_reflns_av_unetI/netI 0.0395
_diffrn_reflns_Laue_measured_fraction_full 0.987
_diffrn_reflns_Laue_measured_fraction_max 0.987
_diffrn_reflns_limit_h_max 9
_diffrn_reflns_limit_h_min -7
_diffrn_reflns_limit_k_max 11
_diffrn_reflns_limit_k_min -11
_diffrn_reflns_limit_l_max 22
_diffrn_reflns_limit_l_min -23
_diffrn_reflns_number 6417
_diffrn_reflns_point_group_measured_fraction_full 0.987
_diffrn_reflns_point_group_measured_fraction_max 0.987
_diffrn_reflns_theta_full 25.100
_diffrn_reflns_theta_max 25.100
_diffrn_reflns_theta_min 2.343
_diffrn_source 'fine-focus sealed tube'
_exptl_absorpt_coefficient_mu 2.808
_exptl_absorpt_correction_T_max 0.718
_exptl_absorpt_correction_T_min 0.511
_exptl_absorpt_correction_type multi-scan
_exptl_absorpt_process_details 'SADABS (Bruker, 2000)'
_exptl_crystal_colour red-brown
_exptl_crystal_density_diffrn 2.534
_exptl_crystal_description block
_exptl_crystal_F_000 1022
_exptl_crystal_size_max 0.280
_exptl_crystal_size_mid 0.240
_exptl_crystal_size_min 0.120
_refine_diff_density_max 3.204
_refine_diff_density_min -0.900
_refine_diff_density_rms 0.225
_refine_ls_extinction_coef 0.0021(6)
_refine_ls_extinction_expression Fc^*^=kFc[1+0.001xFc^2^\l^3^/sin(2\q)]^-1/4^
_refine_ls_extinction_method 'SHELXL-2018/3 (Sheldrick 2018)'
_refine_ls_goodness_of_fit_ref 1.054
_refine_ls_hydrogen_treatment refxyz
_refine_ls_matrix_type full
_refine_ls_number_parameters 236
_refine_ls_number_reflns 2378
_refine_ls_number_restraints 26
_refine_ls_restrained_S_all 1.049
_refine_ls_R_factor_all 0.0433
_refine_ls_R_factor_gt 0.0420
_refine_ls_shift/su_max 0.001
_refine_ls_shift/su_mean 0.000
_refine_ls_structure_factor_coef Fsqd
_refine_ls_weighting_details 'w=1/[\s^2^(Fo^2^)+(0.0853P)^2^+4.6723P] where P=(Fo^2^+2Fc^2^)/3'
_refine_ls_weighting_scheme calc
_refine_ls_wR_factor_gt 0.1209
_refine_ls_wR_factor_ref 0.1226
_reflns_Friedel_coverage 0.000
_reflns_number_gt 2264
_reflns_number_total 2378
_reflns_threshold_expression 'I > 2\s(I)'
_cod_data_source_file d1dt00896j2.cif
_cod_data_source_block p21n
_cod_depositor_comments 'Adding full bibliography for 7707370--7707371.cif.'
_cod_original_sg_symbol_H-M 'P 21/c'
_cod_database_code 7707371
_shelx_shelxl_version_number 2018/3
_shelx_space_group_comment
;
The symmetry employed for this shelxl refinement is uniquely defined
by the following loop, which should always be used as a source of
symmetry information in preference to the above space-group names.
They are only intended as comments.
;
_shelx_estimated_absorpt_t_min 0.507
_shelx_estimated_absorpt_t_max 0.729

loop_
_space_group_symop_operation_xyz
'x, y, z'
'-x, y+1/2, -z+1/2'
'-x, -y, -z'
'x, -y-1/2, z-1/2'

loop_
_atom_site_label
_atom_site_type_symbol
_atom_site_fract_x
_atom_site_fract_y
_atom_site_fract_z
_atom_site_U_iso_or_equiv
_atom_site_adp_type
_atom_site_occupancy
_atom_site_site_symmetry_order
_atom_site_calc_flag
_atom_site_refinement_flags_posn
_atom_site_refinement_flags_adp
_atom_site_refinement_flags_occupancy
_atom_site_disorder_assembly
_atom_site_disorder_group
Ru1 Ru 0.66391(5) 0.98345(4) 0.52840(2) 0.0099(2) Uani 1 1 d . . . . .
Mn1 Mn 0.32462(11) 0.62110(8) 0.71877(4) 0.0166(2) Uani 1 1 d D . . . .
Mn2 Mn 0.500000 0.500000 0.500000 0.0156(3) Uani 1 2 d DS . P . .
P1 P 0.47879(18) 0.78218(12) 0.39731(6) 0.0130(3) Uani 1 1 d . . . . .
P2 P 0.42881(18) 0.79350(12) 0.59140(6) 0.0124(3) Uani 1 1 d . . . . .
O1 O 0.6622(5) 0.8288(4) 0.46446(18) 0.0158(7) Uani 1 1 d . . . . .
O2 O 0.3091(5) 0.8617(4) 0.40594(18) 0.0160(7) Uani 1 1 d . . . . .
O3 O 0.4986(5) 0.8201(4) 0.32528(19) 0.0218(8) Uani 1 1 d . . . . .
O4 O 0.4531(5) 0.6322(4) 0.40360(19) 0.0202(8) Uani 1 1 d . . . . .
O5 O 0.6270(5) 0.8571(4) 0.60175(18) 0.0167(7) Uani 1 1 d . . . . .
O6 O 0.2774(5) 0.8976(4) 0.54230(18) 0.0162(7) Uani 1 1 d . . . . .
O7 O 0.4110(5) 0.7824(4) 0.66627(19) 0.0198(8) Uani 1 1 d . . . . .
O8 O 0.3993(5) 0.6602(4) 0.5514(2) 0.0198(8) Uani 1 1 d . . . . .
O9 O 0.9865(5) 0.9477(5) 0.5933(2) 0.0256(9) Uani 1 1 d D . . . .
H9A H 1.059(8) 0.923(7) 0.570(3) 0.038 Uiso 1 1 d D U . . .
H9B H 1.060(8) 0.991(6) 0.632(3) 0.038 Uiso 1 1 d D U . . .
O10 O 0.1791(7) 0.4592(5) 0.7558(2) 0.0369(11) Uani 1 1 d D . . . .
H10A H 0.242(10) 0.403(7) 0.790(3) 0.055 Uiso 1 1 d D U . . .
H10B H 0.112(11) 0.507(7) 0.775(4) 0.055 Uiso 1 1 d D U . . .
O11 O 0.5516(6) 0.4801(4) 0.7242(2) 0.0256(9) Uani 1 1 d D . . . .
H11B H 0.584(8) 0.418(5) 0.759(2) 0.038 Uiso 1 1 d D U . . .
H11C H 0.563(9) 0.448(6) 0.6857(17) 0.038 Uiso 1 1 d D U . . .
O12 O 0.0756(7) 0.7423(6) 0.7089(3) 0.0479(13) Uani 1 1 d D . . . .
H12B H 0.010(10) 0.790(9) 0.671(3) 0.072 Uiso 1 1 d D U . . .
H12C H -0.007(9) 0.717(9) 0.728(4) 0.072 Uiso 1 1 d D U . . .
O13 O 0.1615(6) 0.5355(4) 0.6057(2) 0.0255(9) Uani 1 1 d D . . . .
H13C H 0.152(10) 0.450(2) 0.595(4) 0.031 Uiso 1 1 d D U . . .
H13A H 0.219(8) 0.566(6) 0.578(3) 0.031 Uiso 1 1 d D U . . .
O14 O 0.7798(6) 0.5920(5) 0.5494(3) 0.0416(12) Uani 1 1 d D . . . .
H14A H 0.828(7) 0.612(8) 0.5960(16) 0.062 Uiso 1 1 d D U . . .
H14B H 0.879(5) 0.553(7) 0.544(4) 0.062 Uiso 1 1 d D U . . .
O15 O 0.1236(8) 0.1303(7) 0.7108(3) 0.0556(15) Uani 1 1 d D . . . .
H15A H 0.141(11) 0.197(7) 0.684(4) 0.067 Uiso 1 1 d D U . . .
H15B H 0.235(6) 0.102(10) 0.740(5) 0.083 Uiso 1 1 d D U . . .
O16 O 1.0364(8) 0.2792(6) 0.5779(4) 0.0558(15) Uani 1 1 d D . . . .
H16C H 1.034(11) 0.241(9) 0.537(3) 0.067 Uiso 1 1 d D U . . .
H16A H 0.926(7) 0.268(10) 0.581(5) 0.084 Uiso 1 1 d D U . . .

loop_
_atom_site_aniso_label
_atom_site_aniso_U_11
_atom_site_aniso_U_22
_atom_site_aniso_U_33
_atom_site_aniso_U_23
_atom_site_aniso_U_13
_atom_site_aniso_U_12
Ru1 0.0130(3) 0.0097(3) 0.0084(3) 0.00036(13) 0.00552(19) 0.00046(13)
Mn1 0.0222(4) 0.0162(4) 0.0130(4) 0.0009(3) 0.0083(3) -0.0011(3)
Mn2 0.0216(6) 0.0127(6) 0.0151(6) -0.0001(4) 0.0096(5) 0.0009(4)
P1 0.0202(7) 0.0113(7) 0.0090(6) -0.0002(4) 0.0070(5) 0.0016(5)
P2 0.0190(7) 0.0118(6) 0.0088(6) 0.0019(4) 0.0081(5) 0.0008(5)
O1 0.0172(18) 0.0139(17) 0.0162(17) -0.0036(14) 0.0062(14) 0.0004(14)
O2 0.0176(18) 0.0174(18) 0.0135(16) -0.0037(13) 0.0065(14) 0.0015(14)
O3 0.027(2) 0.028(2) 0.0132(17) 0.0018(15) 0.0104(15) 0.0008(16)
O4 0.032(2) 0.0138(19) 0.0151(17) -0.0018(14) 0.0094(15) -0.0030(15)
O5 0.0190(18) 0.0179(18) 0.0138(17) 0.0036(13) 0.0068(14) -0.0001(14)
O6 0.0175(17) 0.0171(18) 0.0166(17) 0.0035(14) 0.0095(14) 0.0005(14)
O7 0.032(2) 0.0191(19) 0.0135(17) 0.0004(14) 0.0141(15) -0.0025(15)
O8 0.025(2) 0.0164(19) 0.0214(18) -0.0021(15) 0.0130(16) -0.0009(15)
O9 0.0195(19) 0.034(2) 0.025(2) 0.0024(18) 0.0103(16) 0.0038(17)
O10 0.041(3) 0.039(3) 0.028(2) 0.011(2) 0.009(2) -0.012(2)
O11 0.036(2) 0.022(2) 0.019(2) -0.0027(15) 0.0110(18) 0.0072(17)
O12 0.045(3) 0.054(3) 0.057(3) 0.021(3) 0.033(3) 0.024(2)
O13 0.025(2) 0.029(2) 0.024(2) -0.0018(17) 0.0112(17) -0.0048(17)
O14 0.024(2) 0.026(2) 0.061(3) 0.004(2) 0.000(2) 0.0030(18)
O15 0.037(3) 0.070(4) 0.058(4) -0.002(3) 0.016(3) 0.007(3)
O16 0.052(3) 0.048(3) 0.073(4) -0.021(3) 0.030(3) -0.023(3)

loop_
_atom_type_symbol
_atom_type_description
_atom_type_scat_dispersion_real
_atom_type_scat_dispersion_imag
_atom_type_scat_source
Mn Mn 0.3368 0.7283 'International Tables Vol C Tables 4.2.6.8 and 6.1.1.4'
O O 0.0106 0.0060 'International Tables Vol C Tables 4.2.6.8 and 6.1.1.4'
P P 0.1023 0.0942 'International Tables Vol C Tables 4.2.6.8 and 6.1.1.4'
Ru Ru -1.2594 0.8363 'International Tables Vol C Tables 4.2.6.8 and 6.1.1.4'
H H 0.0000 0.0000 'International Tables Vol C Tables 4.2.6.8 and 6.1.1.4'

loop_
_geom_angle_atom_site_label_1
_geom_angle_atom_site_label_2
_geom_angle_atom_site_label_3
_geom_angle
_geom_angle_site_symmetry_1
_geom_angle_site_symmetry_3
_geom_angle_publ_flag
O2 Ru1 O1 174.72(14) 3_676 . ?
O2 Ru1 O6 89.31(15) 3_676 3_676 ?
O1 Ru1 O6 88.74(14) . 3_676 ?
O2 Ru1 O5 92.09(15) 3_676 . ?
O1 Ru1 O5 89.45(14) . . ?
O6 Ru1 O5 175.10(14) 3_676 . ?
O2 Ru1 O9 86.07(15) 3_676 . ?
O1 Ru1 O9 89.04(15) . . ?
O6 Ru1 O9 90.35(14) 3_676 . ?
O5 Ru1 O9 85.07(14) . . ?
O2 Ru1 Ru1 91.92(10) 3_676 3_676 ?
O1 Ru1 Ru1 93.10(10) . 3_676 ?
O6 Ru1 Ru1 93.51(10) 3_676 3_676 ?
O5 Ru1 Ru1 91.13(10) . 3_676 ?
O9 Ru1 Ru1 175.63(10) . 3_676 ?
O3 Mn1 O7 94.09(15) 4_576 . ?
O3 Mn1 O12 98.12(19) 4_576 . ?
O7 Mn1 O12 87.32(17) . . ?
O3 Mn1 O11 86.22(15) 4_576 . ?
O7 Mn1 O11 97.38(16) . . ?
O12 Mn1 O11 173.4(2) . . ?
O3 Mn1 O10 95.11(16) 4_576 . ?
O7 Mn1 O10 168.65(17) . . ?
O12 Mn1 O10 84.8(2) . . ?
O11 Mn1 O10 89.85(19) . . ?
O3 Mn1 O13 172.81(16) 4_576 . ?
O7 Mn1 O13 88.40(15) . . ?
O12 Mn1 O13 88.73(19) . . ?
O11 Mn1 O13 86.77(16) . . ?
O10 Mn1 O13 83.27(17) . . ?
O8 Mn2 O8 180.00(17) 3_666 . ?
O8 Mn2 O14 93.38(17) 3_666 . ?
O8 Mn2 O14 86.62(17) . . ?
O8 Mn2 O14 86.62(17) 3_666 3_666 ?
O8 Mn2 O14 93.38(17) . 3_666 ?
O14 Mn2 O14 180.0 . 3_666 ?
O8 Mn2 O4 91.07(14) 3_666 . ?
O8 Mn2 O4 88.93(14) . . ?
O14 Mn2 O4 87.07(17) . . ?
O14 Mn2 O4 92.93(17) 3_666 . ?
O8 Mn2 O4 88.93(14) 3_666 3_666 ?
O8 Mn2 O4 91.07(14) . 3_666 ?
O14 Mn2 O4 92.93(17) . 3_666 ?
O14 Mn2 O4 87.07(17) 3_666 3_666 ?
O4 Mn2 O4 180.0 . 3_666 ?
O3 P1 O4 112.4(2) . . ?
O3 P1 O2 109.9(2) . . ?
O4 P1 O2 110.6(2) . . ?
O3 P1 O1 109.4(2) . . ?
O4 P1 O1 108.7(2) . . ?
O2 P1 O1 105.62(19) . . ?
O8 P2 O7 112.5(2) . . ?
O8 P2 O5 111.7(2) . . ?
O7 P2 O5 109.1(2) . . ?
O8 P2 O6 109.1(2) . . ?
O7 P2 O6 109.0(2) . . ?
O5 P2 O6 105.15(19) . . ?
P1 O1 Ru1 123.1(2) . . ?
P1 O2 Ru1 124.9(2) . 3_676 ?
P1 O3 Mn1 138.3(2) . 4_575 ?
P1 O4 Mn2 132.0(2) . . ?
P2 O5 Ru1 122.8(2) . . ?
P2 O6 Ru1 120.65(19) . 3_676 ?
P2 O7 Mn1 131.9(2) . . ?
P2 O8 Mn2 150.8(2) . . ?
Ru1 O9 H9A 120(4) . . ?
Ru1 O9 H9B 127(5) . . ?
H9A O9 H9B 105(4) . . ?
Mn1 O10 H10A 121(6) . . ?
Mn1 O10 H10B 101(6) . . ?
H10A O10 H10B 105(4) . . ?
Mn1 O11 H11B 118(3) . . ?
Mn1 O11 H11C 122(3) . . ?
H11B O11 H11C 109(4) . . ?
Mn1 O12 H12B 126(6) . . ?
Mn1 O12 H12C 122(6) . . ?
H12B O12 H12C 104(5) . . ?
Mn1 O13 H13C 125(5) . . ?
Mn1 O13 H13A 105(4) . . ?
H13C O13 H13A 102(4) . . ?
Mn2 O14 H14A 121(4) . . ?
Mn2 O14 H14B 120(4) . . ?
H14A O14 H14B 100(4) . . ?
H15A O15 H15B 107(5) . . ?
H16C O16 H16A 108(5) . . ?

loop_
_geom_bond_atom_site_label_1
_geom_bond_atom_site_label_2
_geom_bond_distance
_geom_bond_site_symmetry_2
_geom_bond_publ_flag
Ru1 O2 1.958(3) 3_676 ?
Ru1 O1 1.971(3) . ?
Ru1 O6 1.982(3) 3_676 ?
Ru1 O5 1.994(3) . ?
Ru1 O9 2.326(4) . ?
Ru1 Ru1 2.3379(9) 3_676 ?
Mn1 O3 2.083(4) 4_576 ?
Mn1 O7 2.127(4) . ?
Mn1 O12 2.186(5) . ?
Mn1 O11 2.189(4) . ?
Mn1 O10 2.213(5) . ?
Mn1 O13 2.249(4) . ?
Mn2 O8 2.160(4) 3_666 ?
Mn2 O8 2.160(4) . ?
Mn2 O14 2.178(5) . ?
Mn2 O14 2.178(5) 3_666 ?
Mn2 O4 2.204(4) . ?
Mn2 O4 2.204(4) 3_666 ?
P1 O3 1.509(4) . ?
P1 O4 1.512(4) . ?
P1 O2 1.570(4) . ?
P1 O1 1.582(4) . ?
P2 O8 1.508(4) . ?
P2 O7 1.513(3) . ?
P2 O5 1.572(4) . ?
P2 O6 1.576(4) . ?
O9 H9A 0.87(2) . ?
O9 H9B 0.86(2) . ?
O10 H10A 0.86(2) . ?
O10 H10B 0.88(2) . ?
O11 H11B 0.87(2) . ?
O11 H11C 0.85(2) . ?
O12 H12B 0.87(2) . ?
O12 H12C 0.87(2) . ?
O13 H13C 0.87(2) . ?
O13 H13A 0.87(2) . ?
O14 H14A 0.87(2) . ?
O14 H14B 0.88(2) . ?
O15 H15A 0.88(2) . ?
O15 H15B 0.87(2) . ?
O16 H16C 0.87(2) . ?
O16 H16A 0.86(2) . ?
